data_4001518
loop_
_publ_author_name
'Gourdon, Olivier'
'Miller, Gordon J.'

_publ_section_title
;
 Intergrowth Compounds in the Zn-Rich Zn&#x2212;Pd System:&#x00A0; Toward
 1D Quasicrystal Approximants
;
_journal_issue 7
_journal_name_full 'Chemistry of Materials'
_journal_page_first 1848
_journal_paper_doi 10.1021/cm0526415
_journal_volume 18
_journal_year 2006
_chemical_formula_sum 'Pd16.68 Zn52.32'
_chemical_formula_weight 5195.5
_chemical_name_systematic ' ?'
_space_group_IT_number 64
_symmetry_cell_setting orthorhombic
_symmetry_space_group_name_Hall '-C 2ac 2'
_symmetry_space_group_name_H-M 'C m c a'
_cell_angle_alpha 90
_cell_angle_beta 90
_cell_angle_gamma 90
_cell_formula_units_Z 4
_cell_length_a 12.929
_cell_length_b 9.112
_cell_length_c 33.32
_cell_volume 3925.397
_computing_publication_material '(Jana2000; Petricek and Dusek, 2000)'
_computing_structure_refinement '(Jana2000; Petricek and Dusek, 2000)'
_diffrn_ambient_temperature 293
_diffrn_radiation_type 'Mo K\a'
_diffrn_radiation_wavelength 0.71069
_exptl_absorpt_coefficient_mu 38.653
_exptl_absorpt_correction_T_max 1.000
_exptl_absorpt_correction_T_min 1.000
_exptl_absorpt_correction_type analytical
_exptl_crystal_density_diffrn 8.7884
_exptl_crystal_F_000 9396
_refine_ls_goodness_of_fit_gt 1.85
_refine_ls_goodness_of_fit_ref 1.46
_refine_ls_number_parameters 178
_refine_ls_number_reflns 2533
_refine_ls_R_factor_all 0.0758
_refine_ls_R_factor_gt 0.0288
_refine_ls_shift/su_max 0.5796
_refine_ls_shift/su_mean 0.3183
_refine_ls_structure_factor_coef F
_refine_ls_weighting_details w=1/\s^2^(F)
_refine_ls_weighting_scheme sigma
_refine_ls_wR_factor_gt 0.0385
_refine_ls_wR_factor_ref 0.0442
_reflns_number_gt 1184
_reflns_number_total 2533
_reflns_threshold_expression I>2\s(I)
_cod_data_source_file cm0526415si20051130_114813.cif
_cod_data_source_block (I)
_cod_depositor_comments
;
The following automatic conversions were performed:

'_exptl_absorpt_correction_type' value 'Analytical' changed to
'analytical' according to
/home/saulius/struct/CIF-dictionaries/cif_core.dic dictionary named
'cif_core.dic' version 2.4.1 from 2010-06-29.

Automatic conversion script
Id: cif_fix_values 1715 2011-07-08 13:25:40Z adriana 
;
_cod_original_cell_volume 3925.4
_cod_original_sg_symbol_Hall '-C -2zac;-2x'
_cod_original_sg_symbol_H-M 'C m c e'
_cod_database_code 4001518

loop_
_symmetry_equiv_pos_site_id
_symmetry_equiv_pos_as_xyz
1 x,y,z
2 x,1/2+y,1/2-z
3 -x,y,z
4 -x,1/2+y,1/2-z
5 -x,-y,-z
6 -x,1/2-y,1/2+z
7 x,-y,-z
8 x,1/2-y,1/2+z
9 1/2+x,1/2+y,z
10 1/2+x,y,1/2-z
11 1/2-x,1/2+y,z
12 1/2-x,y,1/2-z
13 1/2-x,1/2-y,-z
14 1/2-x,-y,1/2+z
15 1/2+x,1/2-y,-z
16 1/2+x,-y,1/2+z

loop_
_atom_site_label
_atom_site_type_symbol
_atom_site_fract_x
_atom_site_fract_y
_atom_site_fract_z
_atom_site_adp_type
_atom_site_U_iso_or_equiv
_atom_site_symmetry_multiplicity
_atom_site_occupancy
_atom_site_calc_flag
Zn1 Zn 0 0 0 Uani 0.0153(1) 4 1 d
Zn2 Zn 0 0.04024(3) 0.07885(3) Uani 0.0123(2) 8 1 d
Zn3 Zn 0 -0.05148(3) 0.15548(5) Uani 0.0080(1) 8 1 d
Zn4 Zn 0 0.05184(4) 0.22720(5) Uani 0.0113(1) 8 1 d
Zn5 Zn 0 -0.01080(5) 0.30666(6) Uani 0.0114(2) 8 1 d
Zn6 Zn 0 -0.02527(3) 0.38619(6) Uani 0.0118(1) 8 1 d
Zn7 Zn 0 0.05368(5) 0.46359(7) Uani 0.0087(2) 8 1 d
Pd8 Pd 0 0.27203(5) 0.03098(6) Uani 0.0081(1) 8 1 d
Pd9 Pd 0 0.23873(6) 0.15657(5) Uani 0.0115(2) 8 1 d
Pd10 Pd 0 0.26657(4) 0.28086(5) Uani 0.0110(2) 8 1 d
Pd11 Pd 0 0.25696(4) 0.40658(4) Uani 0.0090(2) 8 1 d
Zn12 Zn 0.12872(3) 0.26222(4) 0.09303(3) Uani 0.0122(2) 16 1 d
Zn13 Zn 0.12731(4) 0.28331(5) 0.22024(5) Uani 0.0102(1) 16 1 d
Zn14 Zn 0.11658(5) 0.20586(5) 0.34407(3) Uani 0.0098(1) 16 1 d
Zn15 Zn 0.12120(5) 0.29429(6) 0.46767(5) Uani 0.0117(2) 16 1 d
Zn16 Zn 0.17639(6) 0.59381(5) 0.08746(5) Uani 0.0124(1) 16 0.89(1) d
Pd16 Pd 0.17639(6) 0.59381(5) 0.08746(5) Uani 0.0124(1) 16 0.11 d
Zn17 Zn 0.17763(7) 0.59341(5) 0.22429(6) Uani 0.00901(1) 16 0.69(1) d
Pd17 Pd 0.17763(7) 0.59341(5) 0.22429(6) Uani 0.00901(1) 16 0.31 d
Zn18 Zn 0.18608(5) 0.62713(3) 0.34129(5) Uani 0.0131(2) 16 1 d
Zn19 Zn 0.17843(5) 0.58617(8) 0.46449(5) Uani 0.0073(1) 16 0.17(1) d
Pd19 Pd 0.17843(5) 0.58617(8) 0.46449(5) Uani 0.0073(1) 16 0.83 d
Zn20 Zn 0.17672(5) 0.59473(8) 0.60148(4) Uani 0.0078(2) 16 1 d
Zn21 Zn 0.17996(4) 0.60215(7) 0.71031(4) Uani 0.0155(2) 16 1 d
Zn22 Zn 0.17851(5) 0.57886(6) 0.84530(3) Uani 0.0077(1) 16 0.08(1) d
Pd22 Pd 0.17851(5) 0.57886(6) 0.84530(3) Uani 0.0077(1) 16 0.92 d
Zn23 Zn 0.18381(6) 0.61574(6) 0.97540(6) Uani 0.0112(1) 16 1 d

loop_
_atom_site_aniso_label
_atom_site_aniso_type_symbol
_atom_site_aniso_U_11
_atom_site_aniso_U_22
_atom_site_aniso_U_33
_atom_site_aniso_U_12
_atom_site_aniso_U_13
_atom_site_aniso_U_23
Zn1-1 Zn 0.010677 0.012792 0.02257 0 0 -0.010618
Zn1-2 Zn 0.010202 0.011349 0.015422 0 0 0.006245
Zn1-3 Zn 0.014681 0.0033 0.006248 0 0 -0.000614
Zn1-4 Zn 0.016114 0.003774 0.014071 0 0 -0.003864
Zn1-5 Zn 0.006696 0.011361 0.016098 0 0 0.005317
Zn1-6 Zn 0.009394 0.008934 0.016998 0 0 -0.00614
Zn1-7 Zn 0.015963 0.006268 0.003884 0 0 0.001258
Pd1-1 Pd 0.00592 0.007691 0.010582 0 0 -0.000958
Pd1-2 Pd 0.010186 0.011333 0.013114 0 0 0.00286
Pd1-3 Pd 0.01313 0.01107 0.00878 0 0 -0.002995
Pd1-4 Pd 0.004274 0.005515 0.005122 0 0 0.000464
Zn2-1 Zn 0.011333 0.017406 0.007992 0.00082 -0.001604 -0.005691
Zn2-2 Zn 0.013193 0.01227 0.005178 -0.004886 0.000865 0.003175
Zn2-3 Zn 0.013526 0.010277 0.005685 0.00702 0.001562 0.001408
Zn2-4 Zn 0.014183 0.015605 0.005291 -0.002185 -0.000823 -0.000045
Zn3-1 Zn 0.013708 0.011799 0.011538 0.001657 0.002512 0.002052
Zn3-2 Zn 0.008516 0.009891 0.008555 0.004465 -0.000739 -0.000315
Zn3-3 Zn 0.009735 0.01001 0.0197 0.004049 0.001393 -0.000719
Zn3-4 Zn 0.008247 0.007643 0.006135 0.000489 -0.00019 0.002007
Zn3-5 Zn 0.002548 0.01274 0.008274 0.004611 -0.003124 -0.003415
Zn3-6 Zn 0.015417 0.015386 0.015647 0.004897 0.003651 0.000854
Zn3-7 Zn 0.008089 0.008205 0.006754 0.001674 -0.001752 0.00304
Zn3-8 Zn 0.006854 0.012134 0.01469 0.00506 -0.00171 -0.003504

loop_
_atom_type_symbol
_atom_type_scat_dispersion_real
_atom_type_scat_dispersion_imag
_atom_type_scat_source
_atom_type_scat_versus_stol_list
Pd -0.999 1.007 'International Tables Vol C Tables  4.2.6.8 and 6.1.1.1'
;
 stol     0.00    0.05    0.10    0.15    0.20    0.25    0.30    0.35    0.40  
  f     46.000  45.232  43.172  40.357  37.286  34.283  31.523  29.077  26.961  
 stol     0.45    0.50    0.55    0.60    0.65    0.70    0.75    0.80    0.85  
  f     25.153  23.617  22.307  21.177  20.186  19.296  18.482  17.711  16.979  
 stol     0.90    0.95    1.00    1.05    1.10    1.15    1.20    1.25    1.30  
  f     16.266  15.573  14.893  14.228  13.580  12.950  12.342  11.757  11.200  
 stol     1.35    1.40    1.45    1.50    1.55    1.60    1.65    1.70    1.75  
  f     10.671  10.173   9.705   9.270   8.865   8.492   8.148   7.833   7.545  
;
Zn 0.000 0.000 'International Tables Vol C Tables  4.2.6.8 and 6.1.1.1'
;
 stol     0.00    0.05    0.10    0.15    0.20    0.25    0.30    0.35    0.40  
  f     30.000  29.401  27.927  26.124  24.283  22.478  20.720  19.027  17.421  
 stol     0.45    0.50    0.55    0.60    0.65    0.70    0.75    0.80    0.85  
  f     15.926  14.559  13.328  12.235  11.276  10.442   9.724   9.108   8.582  
 stol     0.90    0.95    1.00    1.05    1.10    1.15    1.20    1.25    1.30  
  f      8.132   7.748   7.417   7.131   6.879   6.655   6.453   6.269   6.096  
 stol     1.35    1.40    1.45    1.50    1.55    1.60    1.65    1.70    1.75  
  f      5.932   5.775   5.623   5.473   5.326   5.180   5.035   4.892   4.751  
;
